data_4342448
loop_
_publ_author_name
'Chamayou, Anne-Christine'
'Makhloufi, Gamall'
'Nafie, Laurence A.'
'Janiak, Christoph'
'L\"udeke, Steffen'

_publ_section_title
;
 Solvation-Induced Helicity Inversion of Pseudotetrahedral Chiral
 Copper(II) Complexes.
;
_journal_issue 5
_journal_name_full 'Inorganic chemistry'
_journal_page_first 2193
_journal_paper_doi 10.1021/ic502661u
_journal_volume 54
_journal_year 2015
_chemical_absolute_configuration rmad
_chemical_formula_moiety 'C30 H28 Cu N2 O2'
_chemical_formula_sum 'C30 H28 Cu N2 O2'
_chemical_formula_weight 512.08
_chemical_name_systematic
; 
\D-Bis{(R)-N-(1-phenylethyl)salicylaldiminato-
\k^2^N,O}copper(II)
;
_space_group_IT_number 19
_symmetry_cell_setting orthorhombic
_symmetry_space_group_name_Hall 'P 2ac 2ab'
_symmetry_space_group_name_H-M 'P 21 21 21'
_atom_sites_solution_hydrogens geom
_atom_sites_solution_primary direct
_atom_sites_solution_secondary difmap
_audit_creation_method SHELXL-97
_cell_angle_alpha 90.00
_cell_angle_beta 90.00
_cell_angle_gamma 90.00
_cell_formula_units_Z 4
_cell_length_a 8.816(5)
_cell_length_b 16.253(10)
_cell_length_c 17.647(10)
_cell_measurement_reflns_used 1024
_cell_measurement_temperature 203(2)
_cell_measurement_theta_max 22.98
_cell_measurement_theta_min 2.30
_cell_volume 2529(3)
_computing_cell_refinement 'SAINT (Bruker, 2006)'
_computing_data_collection 'APEX2 (Bruker, 2006)'
_computing_data_reduction SAINT
_computing_molecular_graphics 'DIAMOND (Crystal Impact, 2009)'
_computing_structure_refinement 'SHELXL-97 (Sheldrick, 1997)'
_computing_structure_solution 'SHELXS-97 (Sheldrick, 1997)'
_diffrn_ambient_temperature 203(2)
_diffrn_measured_fraction_theta_full 0.997
_diffrn_measured_fraction_theta_max 0.997
_diffrn_measurement_device_type 'Bruker APEX II CCD area detector'
_diffrn_measurement_method '\w scans'
_diffrn_radiation_monochromator graphite
_diffrn_radiation_source 'fine-focus sealed tube'
_diffrn_radiation_type MoK\a
_diffrn_radiation_wavelength 0.71073
_diffrn_reflns_av_R_equivalents 0.0525
_diffrn_reflns_av_sigmaI/netI 0.0533
_diffrn_reflns_limit_h_max 11
_diffrn_reflns_limit_h_min -11
_diffrn_reflns_limit_k_max 20
_diffrn_reflns_limit_k_min -20
_diffrn_reflns_limit_l_max 22
_diffrn_reflns_limit_l_min -21
_diffrn_reflns_number 20573
_diffrn_reflns_theta_full 26.34
_diffrn_reflns_theta_max 26.34
_diffrn_reflns_theta_min 1.70
_exptl_absorpt_coefficient_mu 0.893
_exptl_absorpt_correction_T_max 1.000000
_exptl_absorpt_correction_T_min 0.875117
_exptl_absorpt_correction_type multi-scan
_exptl_absorpt_process_details '(<i>SADABS</i>; Sheldrick, 1996)'
_exptl_crystal_colour dark-green
_exptl_crystal_density_diffrn 1.345
_exptl_crystal_density_method 'not measured'
_exptl_crystal_description isomorphic
_exptl_crystal_F_000 1068
_exptl_crystal_size_max 0.22
_exptl_crystal_size_mid 0.21
_exptl_crystal_size_min 0.11
_refine_diff_density_max 0.532
_refine_diff_density_min -0.685
_refine_diff_density_rms 0.071
_refine_ls_abs_structure_details 'Flack H D (1983), Acta Cryst. A39, 876-881'
_refine_ls_abs_structure_Flack 0.003(15)
_refine_ls_extinction_method none
_refine_ls_goodness_of_fit_ref 1.059
_refine_ls_hydrogen_treatment constr
_refine_ls_matrix_type full
_refine_ls_number_parameters 316
_refine_ls_number_reflns 5102
_refine_ls_number_restraints 0
_refine_ls_restrained_S_all 1.059
_refine_ls_R_factor_all 0.0677
_refine_ls_R_factor_gt 0.0403
_refine_ls_shift/su_max 0.001
_refine_ls_shift/su_mean 0.000
_refine_ls_structure_factor_coef Fsqd
_refine_ls_weighting_details 'calc w=1/[\s^2^(Fo^2^)+(0.0337P)^2^+1.4799P] where P=(Fo^2^+2Fc^2^)/3'
_refine_ls_weighting_scheme calc
_refine_ls_wR_factor_gt 0.0815
_refine_ls_wR_factor_ref 0.0925
_reflns_number_gt 4001
_reflns_number_total 5102
_reflns_threshold_expression >2sigma(I)
_cod_data_source_file ic502661u_si_002.cif
_cod_data_source_block enambm
_cod_depositor_comments
;
The following automatic conversions were performed:

'_symmetry_cell_setting' value 'Orthorhombic' changed to
'orthorhombic' according to
/usr/data/users/saulius/crontab/automatic-downloads/rss-feeds/ACS/lib/dictionaries/cif_core.dic
dictionary named 'cif_core.dic' version 2.4.2 from 2011-04-26.

'_exptl_absorpt_correction_type' value 'Multi-scan' changed to
'multi-scan' according to
/usr/data/users/saulius/crontab/automatic-downloads/rss-feeds/ACS/lib/dictionaries/cif_core.dic
dictionary named 'cif_core.dic' version 2.4.2 from 2011-04-26.

Automatic conversion script
Id: cif_fix_values 3008 2015-01-20 13:52:24Z robertas 

 Adding full bibliography for 4342448--4342455.cif.
;
_cod_original_cell_volume 2528(3)
_cod_database_code 4342448

loop_
_symmetry_equiv_pos_as_xyz
'x, y, z'
'-x+1/2, -y, z+1/2'
'-x, y+1/2, -z+1/2'
'x+1/2, -y+1/2, -z'

loop_
_atom_site_label
_atom_site_type_symbol
_atom_site_fract_x
_atom_site_fract_y
_atom_site_fract_z
_atom_site_U_iso_or_equiv
_atom_site_adp_type
_atom_site_occupancy
_atom_site_symmetry_multiplicity
_atom_site_calc_flag
_atom_site_refinement_flags
Cu Cu 0.96800(5) 0.54944(2) 0.01542(2) 0.02636(11) Uani 1 1 d .
O1 O 1.0677(3) 0.47219(14) 0.07611(15) 0.0366(7) Uani 1 1 d .
C1 C 1.1241(4) 0.4781(2) 0.1507(2) 0.0304(9) Uani 1 1 d .
C2 C 1.2152(5) 0.4180(2) 0.1801(3) 0.0391(10) Uani 1 1 d .
H2A H 1.2383 0.3724 0.1494 0.047 Uiso 1 1 calc R
C3 C 1.2789(5) 0.4205(2) 0.2569(3) 0.0430(12) Uani 1 1 d .
H3A H 1.3431 0.3770 0.2712 0.052 Uiso 1 1 calc R
C4 C 1.2529(5) 0.4807(3) 0.3094(3) 0.0486(12) Uani 1 1 d .
H4A H 1.2930 0.4801 0.3587 0.058 Uiso 1 1 calc R
C5 C 1.1648(5) 0.5400(3) 0.2827(2) 0.0437(10) Uani 1 1 d .
H5 H 1.1404 0.5841 0.3150 0.052 Uiso 1 1 calc R
C6 C 1.1017(4) 0.5408(2) 0.2035(2) 0.0314(8) Uani 1 1 d .
C7 C 1.0110(4) 0.6061(2) 0.1807(2) 0.0328(9) Uani 1 1 d .
H7A H 0.9880 0.6459 0.2177 0.039 Uiso 1 1 calc R
N1 N 0.9520(4) 0.61863(16) 0.11022(17) 0.0287(7) Uani 1 1 d .
C8 C 0.8468(4) 0.6838(2) 0.0971(2) 0.0311(9) Uani 1 1 d .
H8A H 0.8806 0.7150 0.0520 0.037 Uiso 1 1 calc R
C9 C 0.8437(6) 0.7426(2) 0.1650(3) 0.0489(12) Uani 1 1 d .
H9A H 0.9449 0.7638 0.1740 0.073 Uiso 1 1 calc R
H9B H 0.8088 0.7133 0.2096 0.073 Uiso 1 1 calc R
H9C H 0.7753 0.7879 0.1543 0.073 Uiso 1 1 calc R
C10 C 0.6900(4) 0.6500(2) 0.0815(2) 0.0304(9) Uani 1 1 d .
C11 C 0.6227(5) 0.6052(2) 0.1418(3) 0.0427(11) Uani 1 1 d .
H11A H 0.6726 0.5979 0.1884 0.051 Uiso 1 1 calc R
C12 C 0.4812(5) 0.5730(3) 0.1286(3) 0.0543(12) Uani 1 1 d .
H12A H 0.4307 0.5441 0.1673 0.065 Uiso 1 1 calc R
C13 C 0.4094(5) 0.5834(3) 0.0552(3) 0.0539(13) Uani 1 1 d .
H13A H 0.3134 0.5595 0.0477 0.065 Uiso 1 1 calc R
C14 C 0.4748(5) 0.6270(2) -0.0052(3) 0.0491(11) Uani 1 1 d .
H14A H 0.4257 0.6328 -0.0521 0.059 Uiso 1 1 calc R
C15 C 0.6155(4) 0.6607(2) 0.0086(3) 0.0391(10) Uani 1 1 d .
H15A H 0.6640 0.6912 -0.0297 0.047 Uiso 1 1 calc R
O2 O 0.9679(3) 0.63041(13) -0.06067(14) 0.0338(6) Uani 1 1 d .
C21 C 0.8983(4) 0.6354(2) -0.1303(2) 0.0279(8) Uani 1 1 d .
C22 C 0.8913(5) 0.7058(2) -0.1722(2) 0.0361(10) Uani 1 1 d .
H22A H 0.9345 0.7535 -0.1512 0.043 Uiso 1 1 calc R
C23 C 0.8217(5) 0.7126(2) -0.2472(3) 0.0428(11) Uani 1 1 d .
H23A H 0.8244 0.7644 -0.2710 0.051 Uiso 1 1 calc R
C24 C 0.7541(5) 0.6506(3) -0.2848(3) 0.0485(12) Uani 1 1 d .
H24A H 0.7116 0.6560 -0.3334 0.058 Uiso 1 1 calc R
C25 C 0.7541(5) 0.5823(2) -0.2462(2) 0.0417(11) Uani 1 1 d .
H25 H 0.7071 0.5360 -0.2680 0.050 Uiso 1 1 calc R
C26 C 0.8241(4) 0.5726(2) -0.1693(2) 0.0298(9) Uani 1 1 d .
C27 C 0.8221(4) 0.4980(2) -0.1330(2) 0.0293(9) Uani 1 1 d .
H27A H 0.7751 0.4549 -0.1597 0.035 Uiso 1 1 calc R
N2 N 0.8790(3) 0.47764(16) -0.06324(17) 0.0271(7) Uani 1 1 d .
C28 C 0.8739(4) 0.39431(19) -0.0435(2) 0.0309(9) Uani 1 1 d .
H28A H 0.9030 0.3889 0.0105 0.037 Uiso 1 1 calc R
C29 C 0.9975(4) 0.3542(2) -0.0921(3) 0.0436(11) Uani 1 1 d .
H29A H 1.0945 0.3797 -0.0811 0.065 Uiso 1 1 calc R
H29B H 0.9734 0.3616 -0.1453 0.065 Uiso 1 1 calc R
H29C H 1.0027 0.2959 -0.0807 0.065 Uiso 1 1 calc R
C30 C 0.7144(4) 0.3626(2) -0.0529(2) 0.0258(8) Uani 1 1 d .
C31 C 0.5945(5) 0.3958(2) -0.0122(3) 0.0402(10) Uani 1 1 d .
H31A H 0.6140 0.4405 0.0201 0.048 Uiso 1 1 calc R
C32 C 0.4488(5) 0.3665(2) -0.0167(3) 0.0478(10) Uani 1 1 d .
H32A H 0.3700 0.3906 0.0115 0.057 Uiso 1 1 calc R
C33 C 0.4222(5) 0.3020(2) -0.0632(3) 0.0426(11) Uani 1 1 d .
H33A H 0.3239 0.2800 -0.0673 0.051 Uiso 1 1 calc R
C34 C 0.5393(5) 0.2685(2) -0.1042(2) 0.0428(10) Uani 1 1 d .
H34 H 0.5192 0.2240 -0.1367 0.051 Uiso 1 1 calc R
C35 C 0.6854(5) 0.2981(2) -0.0992(2) 0.0358(10) Uani 1 1 d .
H35A H 0.7638 0.2738 -0.1276 0.043 Uiso 1 1 calc R

loop_
_atom_site_aniso_label
_atom_site_aniso_U_11
_atom_site_aniso_U_22
_atom_site_aniso_U_33
_atom_site_aniso_U_23
_atom_site_aniso_U_13
_atom_site_aniso_U_12
Cu 0.0277(2) 0.01860(18) 0.0328(2) -0.00147(19) -0.0037(2) -0.00029(18)
O1 0.0413(17) 0.0212(13) 0.0474(16) -0.0064(11) -0.0179(13) 0.0038(11)
C1 0.022(2) 0.0233(18) 0.046(2) 0.0051(16) -0.0080(18) -0.0047(15)
C2 0.036(2) 0.0219(18) 0.059(3) 0.0089(19) -0.010(2) -0.0072(17)
C3 0.041(3) 0.029(2) 0.059(3) 0.019(2) -0.018(2) -0.0092(18)
C4 0.052(3) 0.052(3) 0.042(3) 0.011(2) -0.022(2) -0.008(2)
C5 0.052(3) 0.037(2) 0.042(2) 0.002(2) -0.011(2) -0.005(2)
C6 0.0294(19) 0.0288(19) 0.036(2) 0.0045(18) -0.0050(16) -0.0036(17)
C7 0.031(2) 0.0258(18) 0.042(2) -0.0053(15) -0.0011(18) 0.0002(15)
N1 0.0274(18) 0.0191(14) 0.0397(19) 0.0012(12) -0.0014(16) -0.0013(14)
C8 0.034(2) 0.0174(17) 0.041(2) -0.0007(16) 0.0029(19) 0.0039(15)
C9 0.058(3) 0.021(2) 0.067(3) -0.009(2) 0.008(3) 0.0026(19)
C10 0.030(2) 0.0176(17) 0.043(2) 0.0008(16) 0.0061(18) 0.0083(15)
C11 0.037(3) 0.035(2) 0.056(3) 0.013(2) 0.004(2) 0.0052(18)
C12 0.037(3) 0.042(2) 0.084(3) 0.022(2) 0.008(3) 0.002(2)
C13 0.027(2) 0.045(3) 0.090(4) 0.009(3) 0.001(2) 0.0016(19)
C14 0.036(2) 0.047(2) 0.064(3) 0.009(2) -0.010(2) 0.002(2)
C15 0.037(2) 0.0295(19) 0.051(3) 0.010(2) 0.007(2) 0.0069(16)
O2 0.0396(15) 0.0222(12) 0.0397(15) 0.0006(10) -0.0034(15) -0.0073(13)
C21 0.026(2) 0.0257(18) 0.032(2) -0.0017(16) 0.0016(18) -0.0009(16)
C22 0.041(2) 0.0180(18) 0.049(3) 0.0068(17) 0.006(2) 0.0009(17)
C23 0.048(3) 0.023(2) 0.057(3) 0.014(2) 0.001(2) 0.0026(19)
C24 0.060(3) 0.038(2) 0.047(3) 0.014(2) -0.016(2) 0.004(2)
C25 0.048(3) 0.027(2) 0.050(3) 0.001(2) -0.013(2) -0.0002(19)
C26 0.029(2) 0.0224(19) 0.038(2) -0.0004(15) 0.0017(17) 0.0031(15)
C27 0.032(2) 0.0187(17) 0.038(2) -0.0044(16) -0.0045(18) 0.0001(15)
N2 0.0299(17) 0.0172(14) 0.0343(18) -0.0003(12) -0.0024(15) 0.0021(12)
C28 0.035(2) 0.0125(16) 0.045(2) -0.0003(15) -0.0025(18) 0.0023(15)
C29 0.032(3) 0.0207(18) 0.078(3) 0.0038(18) 0.007(2) 0.0012(15)
C30 0.028(2) 0.0192(17) 0.030(2) 0.0026(15) -0.0008(16) -0.0017(14)
C31 0.045(2) 0.0316(19) 0.044(2) -0.009(2) 0.008(2) -0.0016(17)
C32 0.039(3) 0.051(2) 0.053(3) 0.005(2) 0.011(3) 0.005(2)
C33 0.033(2) 0.035(2) 0.060(3) 0.013(2) -0.005(2) -0.0082(18)
C34 0.038(2) 0.0272(19) 0.063(3) -0.0034(18) -0.011(2) -0.006(2)
C35 0.035(2) 0.0240(19) 0.048(3) -0.0035(18) -0.004(2) 0.0022(17)

loop_
_atom_type_symbol
_atom_type_description
_atom_type_scat_dispersion_real
_atom_type_scat_dispersion_imag
_atom_type_scat_source
C C 0.0033 0.0016 'International Tables Vol C Tables 4.2.6.8 and 6.1.1.4'
H H 0.0000 0.0000 'International Tables Vol C Tables 4.2.6.8 and 6.1.1.4'
N N 0.0061 0.0033 'International Tables Vol C Tables 4.2.6.8 and 6.1.1.4'
O O 0.0106 0.0060 'International Tables Vol C Tables 4.2.6.8 and 6.1.1.4'
Cu Cu 0.3201 1.2651 'International Tables Vol C Tables 4.2.6.8 and 6.1.1.4'

loop_
_geom_angle_atom_site_label_1
_geom_angle_atom_site_label_2
_geom_angle_atom_site_label_3
_geom_angle
O1 Cu O2 151.56(12)
O1 Cu N2 101.10(12)
O2 Cu N2 84.92(12)
O1 Cu N1 86.13(12)
O2 Cu N1 101.63(12)
N2 Cu N1 151.94(13)
C1 O1 Cu 130.9(2)
C2 C1 C6 110.6(4)
C2 C1 O1 120.8(3)
C6 C1 O1 128.6(3)
C1 C2 C3 123.7(4)
C1 C2 H2A 118.2
C3 C2 H2A 118.2
C4 C3 C2 125.6(4)
C4 C3 H3A 117.2
C2 C3 H3A 117.2
C5 C4 C3 112.3(4)
C5 C4 H4A 123.9
C3 C4 H4A 123.9
C4 C5 C6 123.5(4)
C4 C5 H5 118.2
C6 C5 H5 118.2
C7 C6 C1 116.5(3)
C7 C6 C5 119.2(4)
C1 C6 C5 124.3(4)
N1 C7 C6 126.7(3)
N1 C7 H7A 116.6
C6 C7 H7A 116.6
C7 N1 C8 120.4(3)
C7 N1 Cu 130.2(2)
C8 N1 Cu 108.9(2)
N1 C8 C10 110.7(3)
N1 C8 C9 110.4(3)
C10 C8 C9 110.6(3)
N1 C8 H8A 108.4
C10 C8 H8A 108.4
C9 C8 H8A 108.4
C8 C9 H9A 109.5
C8 C9 H9B 109.5
H9A C9 H9B 109.5
C8 C9 H9C 109.5
H9A C9 H9C 109.5
H9B C9 H9C 109.5
C11 C10 C15 122.4(4)
C11 C10 C8 115.6(4)
C15 C10 C8 122.0(3)
C12 C11 C10 116.7(4)
C12 C11 H11A 121.7
C10 C11 H11A 121.7
C11 C12 C13 120.2(4)
C11 C12 H12A 119.9
C13 C12 H12A 119.9
C14 C13 C12 123.8(4)
C14 C13 H13A 118.1
C12 C13 H13A 118.1
C15 C14 C13 115.9(4)
C15 C14 H14A 122.0
C13 C14 H14A 122.0
C14 C15 C10 121.0(4)
C14 C15 H15A 119.5
C10 C15 H15A 119.5
C21 O2 Cu 132.8(2)
C22 C21 O2 123.6(3)
C22 C21 C26 109.0(4)
O2 C21 C26 127.3(3)
C21 C22 C23 125.0(4)
C21 C22 H22A 117.5
C23 C22 H22A 117.5
C24 C23 C22 125.0(4)
C24 C23 H23A 117.5
C22 C23 H23A 117.5
C25 C24 C23 112.4(4)
C25 C24 H24A 123.8
C23 C24 H24A 123.8
C24 C25 C26 124.3(4)
C24 C25 H25 117.9
C26 C25 H25 117.9
C27 C26 C21 115.0(4)
C27 C26 C25 120.7(3)
C21 C26 C25 124.2(3)
N2 C27 C26 128.9(3)
N2 C27 H27A 115.5
C26 C27 H27A 115.5
C27 N2 C28 116.5(3)
C27 N2 Cu 129.4(2)
C28 N2 Cu 114.1(3)
N2 C28 C30 109.5(3)
N2 C28 C29 104.5(3)
C30 C28 C29 117.1(3)
N2 C28 H28A 108.5
C30 C28 H28A 108.5
C29 C28 H28A 108.5
C28 C29 H29A 109.5
C28 C29 H29B 109.5
H29A C29 H29B 109.5
C28 C29 H29C 109.5
H29A C29 H29C 109.5
H29B C29 H29C 109.5
C35 C30 C31 118.0(4)
C35 C30 C28 120.5(3)
C31 C30 C28 121.4(3)
C32 C31 C30 123.3(4)
C32 C31 H31A 118.4
C30 C31 H31A 118.4
C33 C32 C31 117.8(4)
C33 C32 H32A 121.1
C31 C32 H32A 121.1
C32 C33 C34 119.8(4)
C32 C33 H33A 120.1
C34 C33 H33A 120.1
C33 C34 C35 122.1(4)
C33 C34 H34 119.0
C35 C34 H34 119.0
C30 C35 C34 119.0(4)
C30 C35 H35A 120.5
C34 C35 H35A 120.5

loop_
_geom_bond_atom_site_label_1
_geom_bond_atom_site_label_2
_geom_bond_distance
Cu O1 1.870(2)
Cu O2 1.880(2)
Cu N2 1.976(3)
Cu N1 2.021(3)
O1 C1 1.411(4)
C1 C2 1.367(5)
C1 C6 1.394(5)
C2 C3 1.468(6)
C2 H2A 0.9400
C3 C4 1.367(6)
C3 H3A 0.9400
C4 C5 1.325(6)
C4 H4A 0.9400
C5 C6 1.504(5)
C5 H5 0.9400
C6 C7 1.389(5)
C7 N1 1.364(5)
C7 H7A 0.9400
N1 C8 1.426(4)
C8 C10 1.513(5)
C8 C9 1.533(5)
C8 H8A 0.9900
C9 H9A 0.9700
C9 H9B 0.9700
C9 H9C 0.9700
C10 C11 1.419(5)
C10 C15 1.456(6)
C11 C12 1.372(6)
C11 H11A 0.9400
C12 C13 1.452(7)
C12 H12A 0.9400
C13 C14 1.404(6)
C13 H13A 0.9400
C14 C15 1.377(6)
C14 H14A 0.9400
C15 H15A 0.9400
O2 C21 1.376(4)
C21 C22 1.362(5)
C21 C26 1.395(5)
C22 C23 1.465(6)
C22 H22A 0.9400
C23 C24 1.346(6)
C23 H23A 0.9400
C24 C25 1.303(5)
C24 H24A 0.9400
C25 C26 1.499(6)
C25 H25 0.9400
C26 C27 1.371(5)
C27 N2 1.370(5)
C27 H27A 0.9400
N2 C28 1.399(4)
C28 C30 1.507(5)
C28 C29 1.532(5)
C28 H28A 0.9900
C29 H29A 0.9700
C29 H29B 0.9700
C29 H29C 0.9700
C30 C35 1.355(5)
C30 C31 1.387(5)
C31 C32 1.372(6)
C31 H31A 0.9400
C32 C33 1.352(6)
C32 H32A 0.9400
C33 C34 1.373(6)
C33 H33A 0.9400
C34 C35 1.377(6)
C34 H34 0.9400
C35 H35A 0.9400
